data_7210556
loop_
_publ_author_name
'Saunders, Graham C.'

_publ_section_title
;
 On the importance of \p--\p stacking and cation--anion interactions in
 the construction of non-centrosymmetric networks of bromide salts of
 imidazolium cations bearing arene and polyfluoroarene rings
;
_journal_issue 6
_journal_name_full CrystEngComm
_journal_page_first 1801
_journal_paper_doi 10.1039/c1ce00003a
_journal_volume 13
_journal_year 2011
_chemical_formula_moiety 'C15 H10 F4 N3, Br'
_chemical_formula_sum 'C15 H10 Br F4 N3'
_chemical_formula_weight 388.17
_chemical_name_systematic
;

?

;
_space_group_IT_number 33
_symmetry_cell_setting orthorhombic
_symmetry_space_group_name_Hall 'P 2c -2n'
_symmetry_space_group_name_H-M 'P n a 21'
_atom_sites_solution_hydrogens geom
_atom_sites_solution_primary direct
_atom_sites_solution_secondary difmap
_audit_creation_method SHELXL-97
_cell_angle_alpha 90.00
_cell_angle_beta 90.00
_cell_angle_gamma 90.00
_cell_formula_units_Z 4
_cell_length_a 12.7109(3)
_cell_length_b 9.5071(3)
_cell_length_c 12.7444(4)
_cell_measurement_reflns_used 9918
_cell_measurement_temperature 90(2)
_cell_measurement_theta_max 28.31
_cell_measurement_theta_min 2.67
_cell_volume 1540.08(8)
_computing_cell_refinement 'Bruker SAINT'
_computing_data_collection 'Bruker APEX2'
_computing_data_reduction 'Bruker SAINT'
_computing_molecular_graphics 'Bruker SHELXTL'
_computing_publication_material 'Bruker SHELXTL'
_computing_structure_refinement 'SHELXL-97 (Sheldrick, 1997)'
_computing_structure_solution 'SHELXS-97 (Sheldrick, 1990)'
_diffrn_ambient_temperature 90(2)
_diffrn_measured_fraction_theta_full 1.000
_diffrn_measured_fraction_theta_max 1.000
_diffrn_measurement_device_type 'Bruker APEX-II CCD'
_diffrn_measurement_method '\f and \w scans'
_diffrn_radiation_monochromator graphite
_diffrn_radiation_source 'fine-focus sealed tube'
_diffrn_radiation_type MoK\a
_diffrn_radiation_wavelength 0.71073
_diffrn_reflns_av_R_equivalents 0.0367
_diffrn_reflns_av_sigmaI/netI 0.0285
_diffrn_reflns_limit_h_max 17
_diffrn_reflns_limit_h_min -17
_diffrn_reflns_limit_k_max 12
_diffrn_reflns_limit_k_min -12
_diffrn_reflns_limit_l_max 17
_diffrn_reflns_limit_l_min -17
_diffrn_reflns_number 36035
_diffrn_reflns_theta_full 29.05
_diffrn_reflns_theta_max 29.05
_diffrn_reflns_theta_min 2.67
_diffrn_standards_number 0
_exptl_absorpt_coefficient_mu 2.712
_exptl_absorpt_correction_T_max 0.7458
_exptl_absorpt_correction_T_min 0.6110
_exptl_absorpt_correction_type multi-scan
_exptl_absorpt_process_details SADABS
_exptl_crystal_colour gold
_exptl_crystal_density_diffrn 1.674
_exptl_crystal_density_method 'not measured'
_exptl_crystal_description triangular
_exptl_crystal_F_000 768
_exptl_crystal_size_max 0.670
_exptl_crystal_size_mid 0.600
_exptl_crystal_size_min 0.300
_refine_diff_density_max 0.311
_refine_diff_density_min -0.201
_refine_diff_density_rms 0.042
_refine_ls_abs_structure_details 'Flack H D (1983), Acta Cryst. A39, 876-881'
_refine_ls_abs_structure_Flack 0.008(6)
_refine_ls_extinction_method none
_refine_ls_goodness_of_fit_ref 1.047
_refine_ls_hydrogen_treatment constr
_refine_ls_matrix_type full
_refine_ls_number_parameters 208
_refine_ls_number_reflns 4090
_refine_ls_number_restraints 1
_refine_ls_restrained_S_all 1.047
_refine_ls_R_factor_all 0.0261
_refine_ls_R_factor_gt 0.0214
_refine_ls_shift/su_max 0.000
_refine_ls_shift/su_mean 0.000
_refine_ls_structure_factor_coef Fsqd
_refine_ls_weighting_details 'calc w=1/[\s^2^(Fo^2^)+(0.0260P)^2^+0.0666P] where P=(Fo^2^+2Fc^2^)/3'
_refine_ls_weighting_scheme calc
_refine_ls_wR_factor_gt 0.0511
_refine_ls_wR_factor_ref 0.0528
_reflns_number_gt 3706
_reflns_number_total 4090
_reflns_threshold_expression >2sigma(I)
_cod_data_source_file c1ce00003a.txt
_cod_data_source_block shelxl
_cod_depositor_comments
;
The following automatic conversions were performed:

'_symmetry_cell_setting' value 'Orthorhombic' changed to
'orthorhombic' according to the built-in table from CIF Core
dictionary named 'cif_core.dic' version 2.4.1 from 2010-06-29.

Automatic conversion script
Id: cif_fix_values 1891 2012-01-12 08:04:46Z andrius 
;
_cod_original_sg_symbol_H-M Pna2(1)
_cod_database_code 7210556

loop_
_symmetry_equiv_pos_as_xyz
'x, y, z'
'-x, -y, z+1/2'
'x+1/2, -y+1/2, z'
'-x+1/2, y+1/2, z+1/2'

loop_
_atom_site_label
_atom_site_type_symbol
_atom_site_fract_x
_atom_site_fract_y
_atom_site_fract_z
_atom_site_U_iso_or_equiv
_atom_site_adp_type
_atom_site_occupancy
_atom_site_symmetry_multiplicity
_atom_site_calc_flag
_atom_site_refinement_flags
Br1 Br 0.168836(12) 0.050994(16) 0.39407(2) 0.03619(5) Uani 1 1 d .
F5 F -0.05264(8) -0.22845(11) 0.39065(13) 0.0469(2) Uani 1 1 d .
F6 F 0.12381(11) -0.38393(13) 0.37733(14) 0.0653(4) Uani 1 1 d .
F7 F 0.21239(10) -0.19211(18) 0.06654(12) 0.0633(4) Uani 1 1 d .
F8 F 0.05247(9) -0.00661(16) 0.07587(9) 0.0431(3) Uani 1 1 d .
N1 N -0.09366(10) -0.02015(15) 0.23973(12) 0.0244(3) Uani 1 1 d .
N2 N -0.21923(11) 0.11899(15) 0.19690(12) 0.0275(3) Uani 1 1 d .
N3 N 0.16670(12) -0.2893(2) 0.22207(17) 0.0472(5) Uani 1 1 d .
C1 C -0.15223(13) 0.02667(18) 0.15938(14) 0.0270(3) Uani 1 1 d .
H1 H -0.1464 -0.0012 0.0897 0.032 Uiso 1 1 calc R
C2 C -0.12620(14) 0.04594(17) 0.33172(13) 0.0292(3) Uani 1 1 d .
H2 H -0.0988 0.0329 0.3987 0.035 Uiso 1 1 calc R
C3 C -0.20542(14) 0.13267(19) 0.30423(15) 0.0312(4) Uani 1 1 d .
H3 H -0.2436 0.1908 0.3489 0.037 Uiso 1 1 calc R
C4 C -0.00825(12) -0.11518(17) 0.23182(14) 0.0268(3) Uani 1 1 d .
C5 C 0.01131(14) -0.21401(18) 0.30837(14) 0.0337(4) Uani 1 1 d .
C6 C 0.10146(17) -0.2955(2) 0.30032(19) 0.0436(5) Uani 1 1 d .
C7 C 0.14641(14) -0.1980(2) 0.14825(18) 0.0427(5) Uani 1 1 d .
C8 C 0.06278(13) -0.1066(2) 0.14976(15) 0.0329(4) Uani 1 1 d .
C9 C -0.29996(14) 0.1951(2) 0.13476(17) 0.0371(4) Uani 1 1 d .
H9A H -0.2792 0.1970 0.0615 0.045 Uiso 1 1 calc R
H9B H -0.3050 0.2915 0.1593 0.045 Uiso 1 1 calc R
C10 C -0.40589(13) 0.12445(19) 0.14499(16) 0.0332(4) Uani 1 1 d .
C11 C -0.46777(14) 0.1514(2) 0.23166(19) 0.0410(4) Uani 1 1 d .
H11 H -0.4459 0.2176 0.2808 0.049 Uiso 1 1 calc R
C12 C -0.56223(16) 0.0809(2) 0.2462(2) 0.0543(6) Uani 1 1 d .
H12 H -0.6028 0.0982 0.3056 0.065 Uiso 1 1 calc R
C14 C -0.5372(2) -0.0387(3) 0.0848(3) 0.0642(8) Uani 1 1 d .
H14 H -0.5623 -0.1009 0.0344 0.077 Uiso 1 1 calc R
C13 C -0.59500(18) -0.0136(3) 0.1731(3) 0.0601(7) Uani 1 1 d .
H13 H -0.6578 -0.0618 0.1834 0.072 Uiso 1 1 calc R
C15 C -0.43974(19) 0.0291(2) 0.0696(2) 0.0471(5) Uani 1 1 d .
H15 H -0.3991 0.0104 0.0105 0.057 Uiso 1 1 calc R

loop_
_atom_site_aniso_label
_atom_site_aniso_U_11
_atom_site_aniso_U_22
_atom_site_aniso_U_33
_atom_site_aniso_U_23
_atom_site_aniso_U_13
_atom_site_aniso_U_12
Br1 0.04104(9) 0.04171(9) 0.02583(8) 0.00553(9) -0.00302(10) -0.01644(6)
F5 0.0513(6) 0.0440(5) 0.0454(6) 0.0145(7) 0.0068(8) 0.0076(4)
F6 0.0701(8) 0.0468(6) 0.0790(11) 0.0071(8) -0.0176(9) 0.0242(6)
F7 0.0357(6) 0.1005(11) 0.0536(8) -0.0329(8) 0.0128(6) 0.0098(7)
F8 0.0369(6) 0.0645(8) 0.0278(6) -0.0016(6) 0.0067(5) 0.0014(6)
N1 0.0224(6) 0.0279(7) 0.0229(7) -0.0033(5) 0.0016(6) 0.0011(5)
N2 0.0230(6) 0.0297(7) 0.0298(7) 0.0030(6) 0.0006(6) 0.0002(5)
N3 0.0348(8) 0.0460(10) 0.0609(13) -0.0240(9) -0.0095(8) 0.0107(7)
C1 0.0253(7) 0.0325(8) 0.0232(8) -0.0002(6) 0.0006(6) -0.0039(6)
C2 0.0318(8) 0.0336(9) 0.0222(8) -0.0042(6) 0.0011(7) 0.0029(6)
C3 0.0304(8) 0.0322(9) 0.0310(9) -0.0040(7) 0.0023(7) 0.0035(7)
C4 0.0240(7) 0.0267(8) 0.0297(8) -0.0087(6) -0.0019(6) 0.0000(6)
C5 0.0350(9) 0.0279(8) 0.0381(10) -0.0040(7) -0.0011(8) 0.0015(7)
C6 0.0411(10) 0.0327(9) 0.0570(13) -0.0077(9) -0.0125(10) 0.0096(8)
C7 0.0281(8) 0.0554(12) 0.0444(11) -0.0261(10) 0.0015(8) 0.0026(8)
C8 0.0269(8) 0.0431(9) 0.0287(9) -0.0093(7) -0.0008(7) -0.0011(7)
C9 0.0273(8) 0.0413(10) 0.0427(11) 0.0136(8) -0.0026(8) 0.0053(7)
C10 0.0264(7) 0.0321(9) 0.0412(10) 0.0079(8) -0.0063(7) 0.0049(7)
C11 0.0324(9) 0.0377(10) 0.0529(12) 0.0030(9) -0.0006(8) 0.0068(7)
C12 0.0307(10) 0.0489(12) 0.0833(18) 0.0161(12) 0.0069(11) 0.0064(9)
C14 0.0627(15) 0.0476(14) 0.083(2) 0.0062(12) -0.0432(16) -0.0088(11)
C13 0.0317(10) 0.0564(14) 0.092(2) 0.0220(15) -0.0133(13) -0.0053(10)
C15 0.0480(11) 0.0480(13) 0.0453(13) 0.0040(10) -0.0172(10) 0.0064(9)

loop_
_atom_type_symbol
_atom_type_description
_atom_type_scat_dispersion_real
_atom_type_scat_dispersion_imag
_atom_type_scat_source
C C 0.0033 0.0016 'International Tables Vol C Tables 4.2.6.8 and 6.1.1.4'
H H 0.0000 0.0000 'International Tables Vol C Tables 4.2.6.8 and 6.1.1.4'
N N 0.0061 0.0033 'International Tables Vol C Tables 4.2.6.8 and 6.1.1.4'
F F 0.0171 0.0103 'International Tables Vol C Tables 4.2.6.8 and 6.1.1.4'
Br Br -0.2901 2.4595 'International Tables Vol C Tables 4.2.6.8 and 6.1.1.4'

loop_
_geom_angle_atom_site_label_1
_geom_angle_atom_site_label_2
_geom_angle_atom_site_label_3
_geom_angle
C1 N1 C2 109.14(14)
C1 N1 C4 125.63(15)
C2 N1 C4 125.13(15)
C1 N2 C3 109.89(15)
C1 N2 C9 125.45(17)
C3 N2 C9 124.65(16)
C6 N3 C7 117.22(17)
N2 C1 N1 107.68(15)
C3 C2 N1 106.20(16)
C2 C3 N2 107.09(15)
C5 C4 C8 117.24(16)
C5 C4 N1 121.55(16)
C8 C4 N1 121.10(16)
F5 C5 C4 121.14(15)
F5 C5 C6 120.28(17)
C4 C5 C6 118.54(18)
N3 C6 F6 117.48(18)
N3 C6 C5 124.0(2)
F6 C6 C5 118.5(2)
N3 C7 F7 117.70(18)
N3 C7 C8 124.3(2)
F7 C7 C8 118.0(2)
F8 C8 C7 120.88(18)
F8 C8 C4 120.48(15)
C7 C8 C4 118.58(19)
N2 C9 C10 110.68(15)
C11 C10 C15 119.90(19)
C11 C10 C9 119.63(19)
C15 C10 C9 120.4(2)
C10 C11 C12 120.7(2)
C13 C12 C11 119.5(2)
C13 C14 C15 120.5(3)
C12 C13 C14 121.0(2)
C10 C15 C14 118.3(3)

loop_
_geom_bond_atom_site_label_1
_geom_bond_atom_site_label_2
_geom_bond_distance
F5 C5 1.334(2)
F6 C6 1.323(3)
F7 C7 1.338(3)
F8 C8 1.345(2)
N1 C1 1.342(2)
N1 C2 1.393(2)
N1 C4 1.416(2)
N2 C1 1.313(2)
N2 C3 1.385(2)
N2 C9 1.485(2)
N3 C6 1.298(3)
N3 C7 1.305(3)
C2 C3 1.348(3)
C4 C5 1.377(3)
C4 C8 1.384(3)
C5 C6 1.387(3)
C7 C8 1.373(3)
C9 C10 1.511(3)
C10 C11 1.380(3)
C10 C15 1.390(3)
C11 C12 1.388(3)
C12 C13 1.360(4)
C14 C13 1.365(5)
C14 C15 1.410(4)
